data_4514437
loop_
_publ_author_name
'Baek, Yonghyeon'
'Kim, Suhui'
'Son, Jeong-Yu'
'Lee, Kooyeon'
'Kim, Dongwook'
'Lee, Phil Ho'

_publ_section_title
;
 Rhodium-Catalyzed Amidation of the Cage B(4)--H Bond in o-Carboranes with
 Dioxazolones by Carboxylic Acid-Assisted B(4)--H Bond Activation
;
_journal_name_full 'ACS Catalysis'
_journal_page_first 10418
_journal_paper_doi 10.1021/acscatal.9b03380
_journal_year 2019
_chemical_formula_sum 'C10 H19 B10 N O'
_chemical_formula_weight 277.36
_space_group_crystal_system orthorhombic
_space_group_IT_number 61
_space_group_name_Hall '-P 2ac 2ab'
_space_group_name_H-M_alt 'P b c a'
_symmetry_space_group_name_Hall '-P 2ac 2ab'
_symmetry_space_group_name_H-M 'P b c a'
_atom_sites_solution_hydrogens mixed
_audit_creation_method SHELXL-2018/3
_cell_angle_alpha 90
_cell_angle_beta 90
_cell_angle_gamma 90
_cell_formula_units_Z 8
_cell_length_a 9.4145(6)
_cell_length_b 16.7722(10)
_cell_length_c 20.1088(11)
_cell_measurement_reflns_used 9997
_cell_measurement_temperature 173(2)
_cell_measurement_theta_max 28.27
_cell_measurement_theta_min 3.16
_cell_volume 3175.2(3)
_computing_cell_refinement 'Bruker APEXIII'
_computing_data_collection 'Bruker APEXIII'
_computing_data_reduction 'Bruker SAINT'
_computing_molecular_graphics ORTEP
_computing_publication_material CIFTAB
_computing_structure_refinement SHELXL
_computing_structure_solution SHELXS
_diffrn_ambient_temperature 173(2)
_diffrn_measured_fraction_theta_full 0.997
_diffrn_measured_fraction_theta_max 0.997
_diffrn_measurement_device_type 'Photon 100 CMOS detector'
_diffrn_measurement_method 'phi and omega scans'
_diffrn_radiation_type MoK\a
_diffrn_radiation_wavelength 0.71073
_diffrn_reflns_av_R_equivalents 0.0917
_diffrn_reflns_av_unetI/netI 0.0500
_diffrn_reflns_Laue_measured_fraction_full 0.997
_diffrn_reflns_Laue_measured_fraction_max 0.997
_diffrn_reflns_limit_h_max 12
_diffrn_reflns_limit_h_min -12
_diffrn_reflns_limit_k_max 22
_diffrn_reflns_limit_k_min -22
_diffrn_reflns_limit_l_max 26
_diffrn_reflns_limit_l_min -22
_diffrn_reflns_number 51187
_diffrn_reflns_point_group_measured_fraction_full 0.997
_diffrn_reflns_point_group_measured_fraction_max 0.997
_diffrn_reflns_theta_full 25.242
_diffrn_reflns_theta_max 28.297
_diffrn_reflns_theta_min 3.163
_diffrn_source 'fine-focus sealed tube'
_exptl_absorpt_coefficient_mu 0.062
_exptl_absorpt_correction_T_max 0.7457
_exptl_absorpt_correction_T_min 0.6875
_exptl_absorpt_correction_type multi-scan
_exptl_absorpt_process_details SADABS
_exptl_crystal_colour colourless
_exptl_crystal_density_diffrn 1.160
_exptl_crystal_description rod
_exptl_crystal_F_000 1152
_exptl_crystal_size_max 0.368
_exptl_crystal_size_mid 0.123
_exptl_crystal_size_min 0.115
_refine_diff_density_max 0.322
_refine_diff_density_min -0.285
_refine_diff_density_rms 0.048
_refine_ls_extinction_method none
_refine_ls_goodness_of_fit_ref 1.066
_refine_ls_hydrogen_treatment mixed
_refine_ls_matrix_type full
_refine_ls_number_parameters 233
_refine_ls_number_reflns 3946
_refine_ls_number_restraints 0
_refine_ls_restrained_S_all 1.066
_refine_ls_R_factor_all 0.0979
_refine_ls_R_factor_gt 0.0540
_refine_ls_shift/su_max 0.000
_refine_ls_shift/su_mean 0.000
_refine_ls_structure_factor_coef Fsqd
_refine_ls_weighting_details 'w=1/[\s^2^(Fo^2^)+(0.0661P)^2^+1.0465P] where P=(Fo^2^+2Fc^2^)/3'
_refine_ls_weighting_scheme calc
_refine_ls_wR_factor_gt 0.1225
_refine_ls_wR_factor_ref 0.1445
_reflns_Friedel_coverage 0.000
_reflns_number_gt 2648
_reflns_number_total 3946
_reflns_threshold_expression 'I > 2\s(I)'
_cod_data_source_file cs9b03380_si_002.cif
_cod_data_source_block A19026O_061
_cod_depositor_comments
;
The following automatic conversions were performed:

'_exptl_absorpt_correction_type' value 'MULTI-SCAN' changed to
'multi-scan' according to
/home/data/users/saulius/crontab/automatic-downloads/rss-feeds/ACS/lib/dictionaries/cif_core.dic
dictionary named 'cif_core.dic' version 2.4.2 from 2011-04-26.

Automatic conversion script
Id: cif_fix_values 4973 2017-02-22 13:04:09Z antanas 
;
_cod_database_code 4514437
_shelx_shelxl_version_number 2018/3
_shelx_space_group_comment
;
The symmetry employed for this shelxl refinement is uniquely defined
by the following loop, which should always be used as a source of
symmetry information in preference to the above space-group names.
They are only intended as comments.
;
_shelx_estimated_absorpt_t_min 0.978
_shelx_estimated_absorpt_t_max 0.993

loop_
_space_group_symop_operation_xyz
'x, y, z'
'-x+1/2, -y, z+1/2'
'-x, y+1/2, -z+1/2'
'x+1/2, -y+1/2, -z'
'-x, -y, -z'
'x-1/2, y, -z-1/2'
'x, -y-1/2, z-1/2'
'-x-1/2, y-1/2, z'

loop_
_atom_site_label
_atom_site_type_symbol
_atom_site_fract_x
_atom_site_fract_y
_atom_site_fract_z
_atom_site_U_iso_or_equiv
_atom_site_adp_type
_atom_site_occupancy
_atom_site_site_symmetry_order
_atom_site_calc_flag
_atom_site_refinement_flags_posn
_atom_site_refinement_flags_adp
C1 C 0.74200(17) 0.56878(9) 0.82109(8) 0.0240(4) Uani 1 1 d . .
C2 C 0.85626(19) 0.52403(10) 0.79852(9) 0.0304(4) Uani 1 1 d . .
H2 H 0.884879 0.527474 0.753306 0.036 Uiso 1 1 calc R U
C3 C 0.9286(2) 0.47432(11) 0.84191(11) 0.0423(5) Uani 1 1 d . .
H3 H 1.006455 0.443533 0.826282 0.051 Uiso 1 1 calc R U
C4 C 0.8880(2) 0.46933(12) 0.90780(11) 0.0469(6) Uani 1 1 d . .
H4 H 0.939412 0.436255 0.937668 0.056 Uiso 1 1 calc R U
C5 C 0.7723(2) 0.51258(12) 0.93024(10) 0.0428(5) Uani 1 1 d . .
H5 H 0.743346 0.508453 0.975363 0.051 Uiso 1 1 calc R U
C6 C 0.6988(2) 0.56187(11) 0.88702(9) 0.0316(4) Uani 1 1 d . .
H6 H 0.618747 0.591012 0.902404 0.038 Uiso 1 1 calc R U
C7 C 0.66481(16) 0.62743(9) 0.77783(8) 0.0226(3) Uani 1 1 d . .
O1 O 0.54295(12) 0.64862(8) 0.79144(6) 0.0328(3) Uani 1 1 d . .
N1 N 0.73652(15) 0.65746(9) 0.72519(7) 0.0249(3) Uani 1 1 d . .
H1N H 0.822(2) 0.6434(11) 0.7206(9) 0.030 Uiso 1 1 d . U
C8 C 0.52492(17) 0.76350(10) 0.68316(8) 0.0236(4) Uani 1 1 d . .
H8 H 0.448(2) 0.7448(12) 0.7145(9) 0.035 Uiso 1 1 d . U
C9 C 0.46443(16) 0.78841(10) 0.60890(7) 0.0231(4) Uani 1 1 d . .
C10 C 0.30581(17) 0.78106(11) 0.59687(8) 0.0305(4) Uani 1 1 d . .
H10A H 0.282496 0.725661 0.585870 0.046 Uiso 1 1 calc R U
H10D H 0.278226 0.815814 0.559883 0.046 Uiso 1 1 calc R U
H10C H 0.254292 0.796955 0.637087 0.046 Uiso 1 1 calc R U
B1 B 0.5577(2) 0.70098(12) 0.61711(9) 0.0239(4) Uani 1 1 d . .
H1B H 0.500(2) 0.6475(12) 0.6142(9) 0.036 Uiso 1 1 d . U
B2 B 0.68866(19) 0.72056(11) 0.67929(9) 0.0228(4) Uani 1 1 d . .
B3 B 0.6645(2) 0.82157(12) 0.70618(10) 0.0276(4) Uani 1 1 d . .
H3B H 0.676(2) 0.8354(12) 0.7584(10) 0.041 Uiso 1 1 d . U
B4 B 0.7329(2) 0.72299(12) 0.59307(9) 0.0262(4) Uani 1 1 d . .
H4B H 0.798(2) 0.6753(12) 0.5714(9) 0.039 Uiso 1 1 d . U
B5 B 0.5868(2) 0.76502(12) 0.54889(9) 0.0279(4) Uani 1 1 d . .
H5B H 0.547(2) 0.7453(12) 0.5005(10) 0.042 Uiso 1 1 d . U
B6 B 0.5188(2) 0.86306(12) 0.66253(9) 0.0269(4) Uani 1 1 d . .
H6B H 0.434(2) 0.8990(12) 0.6828(10) 0.040 Uiso 1 1 d . U
B7 B 0.7996(2) 0.79807(12) 0.64809(10) 0.0287(4) Uani 1 1 d . .
H7B H 0.912(2) 0.7994(12) 0.6616(10) 0.043 Uiso 1 1 d . U
B8 B 0.5625(2) 0.86464(12) 0.57661(10) 0.0295(4) Uani 1 1 d . .
H8B H 0.508(2) 0.9061(12) 0.5442(10) 0.044 Uiso 1 1 d . U
B9 B 0.6936(2) 0.88589(13) 0.63755(11) 0.0324(5) Uani 1 1 d . .
H9B H 0.735(2) 0.9466(13) 0.6457(10) 0.049 Uiso 1 1 d . U
B10 B 0.7369(2) 0.82481(13) 0.56791(10) 0.0313(5) Uani 1 1 d . .
H10B H 0.811(2) 0.8454(12) 0.5282(10) 0.047 Uiso 1 1 d . U

loop_
_atom_site_aniso_label
_atom_site_aniso_U_11
_atom_site_aniso_U_22
_atom_site_aniso_U_33
_atom_site_aniso_U_23
_atom_site_aniso_U_13
_atom_site_aniso_U_12
C1 0.0212(8) 0.0200(8) 0.0309(8) -0.0021(6) -0.0066(7) -0.0016(6)
C2 0.0280(9) 0.0226(8) 0.0406(10) -0.0038(7) -0.0072(7) 0.0027(7)
C3 0.0378(11) 0.0252(10) 0.0640(14) -0.0020(9) -0.0159(10) 0.0085(8)
C4 0.0551(14) 0.0295(10) 0.0563(13) 0.0083(9) -0.0269(11) 0.0016(9)
C5 0.0593(14) 0.0328(10) 0.0363(10) 0.0075(8) -0.0127(10) -0.0053(10)
C6 0.0360(10) 0.0267(9) 0.0320(9) 0.0016(7) -0.0035(8) -0.0005(8)
C7 0.0170(8) 0.0241(8) 0.0268(8) -0.0013(6) -0.0043(6) 0.0001(6)
O1 0.0171(6) 0.0441(8) 0.0374(7) 0.0094(6) 0.0031(5) 0.0060(5)
N1 0.0153(6) 0.0290(8) 0.0305(7) 0.0015(6) 0.0005(6) 0.0046(6)
C8 0.0186(8) 0.0297(9) 0.0224(8) 0.0016(7) -0.0019(6) 0.0029(7)
C9 0.0201(8) 0.0303(9) 0.0191(7) 0.0013(6) -0.0007(6) 0.0018(6)
C10 0.0198(8) 0.0432(10) 0.0283(8) 0.0028(8) -0.0020(7) 0.0022(7)
B1 0.0192(9) 0.0288(10) 0.0238(9) 0.0011(8) -0.0006(7) 0.0001(7)
B2 0.0137(8) 0.0275(10) 0.0273(9) -0.0003(7) -0.0002(7) 0.0000(7)
B3 0.0240(10) 0.0284(10) 0.0304(10) -0.0048(8) -0.0056(8) -0.0001(8)
B4 0.0188(9) 0.0333(10) 0.0265(9) -0.0012(8) 0.0040(7) 0.0016(8)
B5 0.0253(9) 0.0385(11) 0.0201(9) 0.0000(8) 0.0037(7) 0.0009(8)
B6 0.0266(10) 0.0267(10) 0.0273(9) 0.0000(8) -0.0028(8) 0.0031(8)
B7 0.0183(9) 0.0318(10) 0.0359(10) 0.0017(8) -0.0007(8) -0.0029(8)
B8 0.0270(10) 0.0319(11) 0.0294(10) 0.0070(8) 0.0012(8) 0.0004(8)
B9 0.0282(10) 0.0273(10) 0.0417(11) 0.0023(9) -0.0037(9) -0.0048(8)
B10 0.0223(10) 0.0371(11) 0.0343(11) 0.0077(9) 0.0048(8) -0.0017(8)

loop_
_atom_type_symbol
_atom_type_description
_atom_type_scat_dispersion_real
_atom_type_scat_dispersion_imag
_atom_type_scat_source
C C 0.0033 0.0016 'International Tables Vol C Tables 4.2.6.8 and 6.1.1.4'
H H 0.0000 0.0000 'International Tables Vol C Tables 4.2.6.8 and 6.1.1.4'
B B 0.0013 0.0007 'International Tables Vol C Tables 4.2.6.8 and 6.1.1.4'
N N 0.0061 0.0033 'International Tables Vol C Tables 4.2.6.8 and 6.1.1.4'
O O 0.0106 0.0060 'International Tables Vol C Tables 4.2.6.8 and 6.1.1.4'

loop_
_geom_angle_atom_site_label_1
_geom_angle_atom_site_label_2
_geom_angle_atom_site_label_3
_geom_angle
C2 C1 C6 119.54(16)
C2 C1 C7 122.70(15)
C6 C1 C7 117.72(15)
C3 C2 C1 120.03(18)
C3 C2 H2 120.0
C1 C2 H2 120.0
C4 C3 C2 120.29(19)
C4 C3 H3 119.9
C2 C3 H3 119.9
C3 C4 C5 119.90(18)
C3 C4 H4 120.0
C5 C4 H4 120.0
C4 C5 C6 120.10(19)
C4 C5 H5 119.9
C6 C5 H5 119.9
C5 C6 C1 120.10(18)
C5 C6 H6 120.0
C1 C6 H6 120.0
O1 C7 N1 122.09(15)
O1 C7 C1 120.75(15)
N1 C7 C1 117.12(14)
C7 N1 B2 127.19(14)
C7 N1 H1N 117.2(13)
B2 N1 H1N 115.1(13)
C9 C8 B3 111.57(13)
C9 C8 B2 112.19(12)
B3 C8 B2 63.58(11)
C9 C8 B1 61.17(10)
B3 C8 B1 114.90(13)
B2 C8 B1 62.92(10)
C9 C8 B6 61.67(10)
B3 C8 B6 62.33(11)
B2 C8 B6 115.42(13)
B1 C8 B6 114.28(13)
C9 C8 H8 113.2(11)
B3 C8 H8 124.3(11)
B2 C8 H8 123.1(11)
B1 C8 H8 114.9(11)
B6 C8 H8 115.3(11)
C10 C9 C8 117.56(13)
C10 C9 B8 122.21(14)
C8 C9 B8 110.30(13)
C10 C9 B5 122.03(13)
C8 C9 B5 110.31(12)
B8 C9 B5 62.59(11)
C10 C9 B1 116.67(14)
C8 C9 B1 61.37(10)
B8 C9 B1 113.58(13)
B5 C9 B1 61.87(11)
C10 C9 B6 116.71(14)
C8 C9 B6 61.14(10)
B8 C9 B6 62.26(11)
B5 C9 B6 113.94(13)
B1 C9 B6 114.00(12)
C9 C10 H10A 109.5
C9 C10 H10D 109.5
H10A C10 H10D 109.5
C9 C10 H10C 109.5
H10A C10 H10C 109.5
H10D C10 H10C 109.5
C9 B1 C8 57.46(9)
C9 B1 B4 105.90(13)
C8 B1 B4 104.62(13)
C9 B1 B5 58.97(10)
C8 B1 B5 104.91(14)
B4 B1 B5 60.84(11)
C9 B1 B2 105.26(13)
C8 B1 B2 58.08(10)
B4 B1 B2 60.40(10)
B5 B1 B2 108.98(14)
C9 B1 H1B 117.5(11)
C8 B1 H1B 118.1(10)
B4 B1 H1B 130.4(10)
B5 B1 H1B 123.9(10)
B2 B1 H1B 123.5(10)
N1 B2 C8 123.46(14)
N1 B2 B7 124.39(14)
C8 B2 B7 103.79(13)
N1 B2 B4 123.59(14)
C8 B2 B4 104.25(12)
B7 B2 B4 60.27(11)
N1 B2 B1 121.13(14)
C8 B2 B1 59.00(10)
B7 B2 B1 107.00(13)
B4 B2 B1 59.01(10)
N1 B2 B3 121.89(14)
C8 B2 B3 58.12(10)
B7 B2 B3 59.41(11)
B4 B2 B3 107.53(13)
B1 B2 B3 107.29(13)
C8 B3 B6 59.43(10)
C8 B3 B7 104.37(13)
B6 B3 B7 108.47(14)
C8 B3 B9 104.84(13)
B6 B3 B9 59.66(11)
B7 B3 B9 60.74(12)
C8 B3 B2 58.30(10)
B6 B3 B2 108.67(13)
B7 B3 B2 59.98(11)
B9 B3 B2 108.70(14)
C8 B3 H3B 117.7(11)
B6 B3 H3B 118.3(11)
B7 B3 H3B 128.1(11)
B9 B3 H3B 127.6(11)
B2 B3 H3B 118.9(10)
B1 B4 B10 107.39(13)
B1 B4 B5 59.72(10)
B10 B4 B5 59.71(11)
B1 B4 B2 60.58(10)
B10 B4 B2 107.63(14)
B5 B4 B2 108.24(13)
B1 B4 B7 107.88(13)
B10 B4 B7 59.60(11)
B5 B4 B7 107.50(14)
B2 B4 B7 59.82(10)
B1 B4 H4B 118.7(10)
B10 B4 H4B 125.0(10)
B5 B4 H4B 121.4(10)
B2 B4 H4B 120.0(10)
B7 B4 H4B 124.2(10)
C9 B5 B1 59.16(10)
C9 B5 B10 104.72(13)
B1 B5 B10 107.47(13)
C9 B5 B8 58.49(10)
B1 B5 B8 107.99(13)
B10 B5 B8 60.19(12)
C9 B5 B4 104.97(12)
B1 B5 B4 59.44(10)
B10 B5 B4 60.09(11)
B8 B5 B4 108.33(14)
C9 B5 H5B 117.7(11)
B1 B5 H5B 117.0(11)
B10 B5 H5B 129.5(11)
B8 B5 H5B 121.3(11)
B4 B5 H5B 126.0(11)
C8 B6 C9 57.19(9)
C8 B6 B9 104.38(14)
C9 B6 B9 104.83(14)
C8 B6 B3 58.24(10)
C9 B6 B3 104.71(13)
B9 B6 B3 60.24(12)
C8 B6 B8 103.96(13)
C9 B6 B8 58.20(10)
B9 B6 B8 60.21(12)
B3 B6 B8 107.98(14)
C8 B6 H6B 118.4(11)
C9 B6 H6B 115.0(11)
B9 B6 H6B 132.5(11)
B3 B6 H6B 127.1(10)
B8 B6 H6B 122.0(10)
B3 B7 B10 107.68(14)
B3 B7 B2 60.60(11)
B10 B7 B2 108.00(13)
B3 B7 B4 108.19(13)
B10 B7 B4 59.97(11)
B2 B7 B4 59.92(10)
B3 B7 B9 59.67(11)
B10 B7 B9 59.96(12)
B2 B7 B9 108.35(13)
B4 B7 B9 108.04(14)
B3 B7 H7B 121.8(10)
B10 B7 H7B 122.9(10)
B2 B7 H7B 119.7(11)
B4 B7 H7B 120.5(10)
B9 B7 H7B 123.5(11)
C9 B8 B9 105.32(13)
C9 B8 B5 58.92(11)
B9 B8 B5 108.44(14)
C9 B8 B6 59.54(10)
B9 B8 B6 59.51(12)
B5 B8 B6 108.72(14)
C9 B8 B10 104.79(14)
B9 B8 B10 60.16(12)
B5 B8 B10 59.86(12)
B6 B8 B10 107.67(14)
C9 B8 H8B 117.1(11)
B9 B8 H8B 128.0(11)
B5 B8 H8B 118.4(11)
B6 B8 H8B 119.1(11)
B10 B8 H8B 128.1(11)
B6 B9 B3 60.11(11)
B6 B9 B8 60.28(11)
B3 B9 B8 107.93(14)
B6 B9 B10 108.21(14)
B3 B9 B10 107.29(14)
B8 B9 B10 60.07(12)
B6 B9 B7 107.92(14)
B3 B9 B7 59.59(11)
B8 B9 B7 107.69(14)
B10 B9 B7 59.55(12)
B6 B9 H9B 119.3(11)
B3 B9 H9B 120.1(10)
B8 B9 H9B 122.3(11)
B10 B9 H9B 124.5(11)
B7 B9 H9B 122.9(11)
B5 B10 B7 108.55(14)
B5 B10 B8 59.95(11)
B7 B10 B8 108.20(14)
B5 B10 B4 60.19(11)
B7 B10 B4 60.44(11)
B8 B10 B4 108.21(13)
B5 B10 B9 108.19(14)
B7 B10 B9 60.50(12)
B8 B10 B9 59.77(12)
B4 B10 B9 108.85(14)
B5 B10 H10B 121.3(11)
B7 B10 H10B 121.3(11)
B8 B10 H10B 122.1(11)
B4 B10 H10B 120.9(11)
B9 B10 H10B 121.8(11)

loop_
_geom_bond_atom_site_label_1
_geom_bond_atom_site_label_2
_geom_bond_distance
C1 C2 1.388(2)
C1 C6 1.392(2)
C1 C7 1.501(2)
C2 C3 1.386(3)
C2 H2 0.9500
C3 C4 1.382(3)
C3 H3 0.9500
C4 C5 1.384(3)
C4 H4 0.9500
C5 C6 1.385(3)
C5 H5 0.9500
C6 H6 0.9500
C7 O1 1.2318(19)
C7 N1 1.353(2)
N1 B2 1.475(2)
N1 H1N 0.84(2)
C8 C9 1.652(2)
C8 B3 1.700(3)
C8 B2 1.703(2)
C8 B1 1.720(2)
C8 B6 1.721(3)
C8 H8 1.01(2)
C9 C10 1.518(2)
C9 B8 1.706(3)
C9 B5 1.714(2)
C9 B1 1.717(2)
C9 B6 1.730(2)
C10 H10A 0.9800
C10 H10D 0.9800
C10 H10C 0.9800
B1 B4 1.759(3)
B1 B5 1.764(3)
B1 B2 1.787(3)
B1 H1B 1.05(2)
B2 B7 1.782(3)
B2 B4 1.784(3)
B2 B3 1.793(3)
B3 B6 1.771(3)
B3 B7 1.771(3)
B3 B9 1.773(3)
B3 H3B 1.08(2)
B4 B10 1.782(3)
B4 B5 1.783(3)
B4 B7 1.790(3)
B4 H4B 1.10(2)
B5 B10 1.775(3)
B5 B8 1.776(3)
B5 H5B 1.09(2)
B6 B9 1.763(3)
B6 B8 1.776(3)
B6 H6B 1.08(2)
B7 B10 1.775(3)
B7 B9 1.792(3)
B7 H7B 1.10(2)
B8 B9 1.775(3)
B8 B10 1.781(3)
B8 H8B 1.08(2)
B9 B10 1.782(3)
B9 H9B 1.10(2)
B10 H10B 1.12(2)

loop_
_geom_hbond_atom_site_label_D
_geom_hbond_atom_site_label_H
_geom_hbond_atom_site_label_A
_geom_hbond_distance_DH
_geom_hbond_distance_HA
_geom_hbond_distance_DA
_geom_hbond_angle_DHA
_geom_hbond_site_symmetry_A
_geom_hbond_publ_flag
N1 H1N O1 0.84(2) 2.10(2) 2.9080(18) 161.3(18) 6_657 yes

loop_
_geom_torsion_atom_site_label_1
_geom_torsion_atom_site_label_2
_geom_torsion_atom_site_label_3
_geom_torsion_atom_site_label_4
_geom_torsion
C6 C1 C2 C3 -1.5(3)
C7 C1 C2 C3 176.16(16)
C1 C2 C3 C4 -0.3(3)
C2 C3 C4 C5 1.7(3)
C3 C4 C5 C6 -1.1(3)
C4 C5 C6 C1 -0.8(3)
C2 C1 C6 C5 2.1(3)
C7 C1 C6 C5 -175.73(16)
C2 C1 C7 O1 158.80(16)
C6 C1 C7 O1 -23.5(2)
C2 C1 C7 N1 -23.4(2)
C6 C1 C7 N1 154.36(15)
O1 C7 N1 B2 3.6(3)
C1 C7 N1 B2 -174.23(15)
B3 C8 C9 C10 -145.62(15)
B2 C8 C9 C10 145.21(15)
B1 C8 C9 C10 106.98(16)
B6 C8 C9 C10 -106.93(16)
B3 C8 C9 B8 0.91(18)
B2 C8 C9 B8 -68.27(16)
B1 C8 C9 B8 -106.50(14)
B6 C8 C9 B8 39.59(13)
B3 C8 C9 B5 68.18(17)
B2 C8 C9 B5 -1.00(18)
B1 C8 C9 B5 -39.23(13)
B6 C8 C9 B5 106.86(14)
B3 C8 C9 B1 107.40(14)
B2 C8 C9 B1 38.23(13)
B6 C8 C9 B1 146.09(13)
B3 C8 C9 B6 -38.69(13)
B2 C8 C9 B6 -107.86(15)
B1 C8 C9 B6 -146.09(13)
C10 C9 B1 C8 -108.40(15)
B8 C9 B1 C8 101.13(14)
B5 C9 B1 C8 137.74(14)
B6 C9 B1 C8 32.33(13)
C10 C9 B1 B4 154.16(13)
C8 C9 B1 B4 -97.44(13)
B8 C9 B1 B4 3.69(17)
B5 C9 B1 B4 40.30(12)
B6 C9 B1 B4 -65.11(16)
C10 C9 B1 B5 113.86(15)
C8 C9 B1 B5 -137.74(14)
B8 C9 B1 B5 -36.61(13)
B6 C9 B1 B5 -105.40(15)
C10 C9 B1 B2 -142.88(13)
C8 C9 B1 B2 -34.48(11)
B8 C9 B1 B2 66.65(16)
B5 C9 B1 B2 103.26(14)
B6 C9 B1 B2 -2.15(17)
B3 C8 B1 C9 -101.96(15)
B2 C8 B1 C9 -139.95(13)
B6 C8 B1 C9 -32.59(13)
C9 C8 B1 B4 99.76(13)
B3 C8 B1 B4 -2.21(18)
B2 C8 B1 B4 -40.19(12)
B6 C8 B1 B4 67.16(16)
C9 C8 B1 B5 36.61(12)
B3 C8 B1 B5 -65.35(16)
B2 C8 B1 B5 -103.34(14)
B6 C8 B1 B5 4.02(17)
C9 C8 B1 B2 139.95(13)
B3 C8 B1 B2 37.98(13)
B6 C8 B1 B2 107.35(15)
C7 N1 B2 C8 -3.7(3)
C7 N1 B2 B7 139.30(17)
C7 N1 B2 B4 -146.17(16)
C7 N1 B2 B1 -74.9(2)
C7 N1 B2 B3 66.8(2)
C9 C8 B2 N1 -146.52(15)
B3 C8 B2 N1 109.55(18)
B1 C8 B2 N1 -109.01(18)
B6 C8 B2 N1 145.43(15)
C9 C8 B2 B7 64.25(16)
B3 C8 B2 B7 -39.68(13)
B1 C8 B2 B7 101.76(13)
B6 C8 B2 B7 -3.81(17)
C9 C8 B2 B4 1.93(17)
B3 C8 B2 B4 -102.00(14)
B1 C8 B2 B4 39.44(12)
B6 C8 B2 B4 -66.13(16)
C9 C8 B2 B1 -37.51(13)
B3 C8 B2 B1 -141.44(14)
B6 C8 B2 B1 -105.56(14)
C9 C8 B2 B3 103.93(15)
B1 C8 B2 B3 141.44(14)
B6 C8 B2 B3 35.88(13)
C9 B1 B2 N1 147.08(14)
C8 B1 B2 N1 112.87(17)
B4 B1 B2 N1 -113.04(17)
B5 B1 B2 N1 -151.03(15)
C9 B1 B2 C8 34.21(11)
B4 B1 B2 C8 134.10(14)
B5 B1 B2 C8 96.10(14)
C9 B1 B2 B7 -61.93(15)
C8 B1 B2 B7 -96.14(14)
B4 B1 B2 B7 37.95(13)
B5 B1 B2 B7 -0.04(18)
C9 B1 B2 B4 -99.88(14)
C8 B1 B2 B4 -134.10(14)
B5 B1 B2 B4 -38.00(13)
C9 B1 B2 B3 0.55(16)
C8 B1 B2 B3 -33.67(12)
B4 B1 B2 B3 100.43(14)
B5 B1 B2 B3 62.43(16)
C9 C8 B3 B6 38.41(13)
B2 C8 B3 B6 143.30(13)
B1 C8 B3 B6 105.57(15)
C9 C8 B3 B7 -64.81(16)
B2 C8 B3 B7 40.08(12)
B1 C8 B3 B7 2.36(18)
B6 C8 B3 B7 -103.21(14)
C9 C8 B3 B9 -1.82(17)
B2 C8 B3 B9 103.07(14)
B1 C8 B3 B9 65.34(17)
B6 C8 B3 B9 -40.22(13)
C9 C8 B3 B2 -104.89(13)
B1 C8 B3 B2 -37.73(13)
B6 C8 B3 B2 -143.30(13)
N1 B2 B3 C8 -112.19(17)
B7 B2 B3 C8 133.92(14)
B4 B2 B3 C8 96.18(13)
B1 B2 B3 C8 34.03(12)
N1 B2 B3 B6 -145.10(15)
C8 B2 B3 B6 -32.90(12)
B7 B2 B3 B6 101.01(15)
B4 B2 B3 B6 63.28(17)
B1 B2 B3 B6 1.13(17)
N1 B2 B3 B7 113.89(17)
C8 B2 B3 B7 -133.92(14)
B4 B2 B3 B7 -37.74(12)
B1 B2 B3 B7 -99.89(14)
N1 B2 B3 B9 151.56(15)
C8 B2 B3 B9 -96.25(14)
B7 B2 B3 B9 37.67(13)
B4 B2 B3 B9 -0.07(17)
B1 B2 B3 B9 -62.22(16)
C9 B1 B4 B10 -2.03(17)
C8 B1 B4 B10 -61.78(16)
B5 B1 B4 B10 37.37(13)
B2 B1 B4 B10 -100.82(14)
C9 B1 B4 B5 -39.39(12)
C8 B1 B4 B5 -99.14(14)
B2 B1 B4 B5 -138.19(14)
C9 B1 B4 B2 98.79(13)
C8 B1 B4 B2 39.04(12)
B5 B1 B4 B2 138.19(14)
C9 B1 B4 B7 60.83(16)
C8 B1 B4 B7 1.08(17)
B5 B1 B4 B7 100.22(15)
B2 B1 B4 B7 -37.97(12)
N1 B2 B4 B1 108.96(18)
C8 B2 B4 B1 -39.43(12)
B7 B2 B4 B1 -137.36(14)
B3 B2 B4 B1 -100.01(14)
N1 B2 B4 B10 -150.62(15)
C8 B2 B4 B10 60.99(16)
B7 B2 B4 B10 -36.95(13)
B1 B2 B4 B10 100.42(14)
B3 B2 B4 B10 0.41(17)
N1 B2 B4 B5 146.28(16)
C8 B2 B4 B5 -2.12(17)
B7 B2 B4 B5 -100.05(15)
B1 B2 B4 B5 37.32(13)
B3 B2 B4 B5 -62.69(17)
N1 B2 B4 B7 -113.67(18)
C8 B2 B4 B7 97.93(14)
B1 B2 B4 B7 137.36(14)
B3 B2 B4 B7 37.35(12)
C10 C9 B5 B1 -105.43(17)
C8 C9 B5 B1 39.01(13)
B8 C9 B5 B1 142.00(14)
B6 C9 B5 B1 105.51(14)
C10 C9 B5 B10 152.76(15)
C8 C9 B5 B10 -62.80(16)
B8 C9 B5 B10 40.19(13)
B1 C9 B5 B10 -101.81(14)
B6 C9 B5 B10 3.70(18)
C10 C9 B5 B8 112.57(17)
C8 C9 B5 B8 -103.00(14)
B1 C9 B5 B8 -142.00(14)
B6 C9 B5 B8 -36.50(14)
C10 C9 B5 B4 -144.84(15)
C8 C9 B5 B4 -0.41(18)
B8 C9 B5 B4 102.59(15)
B1 C9 B5 B4 -39.41(12)
B6 C9 B5 B4 66.09(17)
C8 B1 B5 C9 -35.92(11)
B4 B1 B5 C9 -134.58(14)
B2 B1 B5 C9 -96.77(14)
C9 B1 B5 B10 97.02(14)
C8 B1 B5 B10 61.10(16)
B4 B1 B5 B10 -37.55(13)
B2 B1 B5 B10 0.25(18)
C9 B1 B5 B8 33.49(12)
C8 B1 B5 B8 -2.43(17)
B4 B1 B5 B8 -101.09(15)
B2 B1 B5 B8 -63.28(17)
C9 B1 B5 B4 134.58(14)
C8 B1 B5 B4 98.66(13)
B2 B1 B5 B4 37.81(13)
B1 B4 B5 C9 39.27(12)
B10 B4 B5 C9 -98.60(15)
B2 B4 B5 C9 1.58(18)
B7 B4 B5 C9 -61.60(16)
B10 B4 B5 B1 -137.88(14)
B2 B4 B5 B1 -37.70(13)
B7 B4 B5 B1 -100.88(14)
B1 B4 B5 B10 137.88(14)
B2 B4 B5 B10 100.18(15)
B7 B4 B5 B10 37.00(13)
B1 B4 B5 B8 100.50(14)
B10 B4 B5 B8 -37.38(13)
B2 B4 B5 B8 62.80(17)
B7 B4 B5 B8 -0.38(17)
B3 C8 B6 C9 138.98(14)
B2 C8 B6 C9 102.64(14)
B1 C8 B6 C9 32.42(12)
C9 C8 B6 B9 -98.57(14)
B3 C8 B6 B9 40.41(13)
B2 C8 B6 B9 4.07(18)
B1 C8 B6 B9 -66.15(16)
C9 C8 B6 B3 -138.98(14)
B2 C8 B6 B3 -36.34(13)
B1 C8 B6 B3 -106.56(15)
C9 C8 B6 B8 -36.26(12)
B3 C8 B6 B8 102.72(15)
B2 C8 B6 B8 66.37(16)
B1 C8 B6 B8 -3.84(18)
C10 C9 B6 C8 108.31(15)
B8 C9 B6 C8 -137.52(14)
B5 C9 B6 C8 -100.89(14)
B1 C9 B6 C8 -32.41(12)
C10 C9 B6 B9 -153.93(14)
C8 C9 B6 B9 97.76(14)
B8 C9 B6 B9 -39.75(13)
B5 C9 B6 B9 -3.13(18)
B1 C9 B6 B9 65.35(16)
C10 C9 B6 B3 143.55(14)
C8 C9 B6 B3 35.24(12)
B8 C9 B6 B3 -102.28(15)
B5 C9 B6 B3 -65.65(16)
B1 C9 B6 B3 2.83(18)
C10 C9 B6 B8 -114.18(16)
C8 C9 B6 B8 137.52(14)
B5 C9 B6 B8 36.63(14)
B1 C9 B6 B8 105.10(14)
B7 B3 B6 C8 96.12(14)
B9 B3 B6 C8 133.67(14)
B2 B3 B6 C8 32.46(12)
C8 B3 B6 C9 -34.78(12)
B7 B3 B6 C9 61.34(16)
B9 B3 B6 C9 98.90(14)
B2 B3 B6 C9 -2.31(17)
C8 B3 B6 B9 -133.67(14)
B7 B3 B6 B9 -37.55(14)
B2 B3 B6 B9 -101.21(15)
C8 B3 B6 B8 -95.59(14)
B7 B3 B6 B8 0.52(18)
B9 B3 B6 B8 38.08(14)
B2 B3 B6 B8 -63.13(17)
C8 B3 B7 B10 61.87(16)
B6 B3 B7 B10 -0.23(18)
B9 B3 B7 B10 -37.32(13)
B2 B3 B7 B10 101.11(14)
C8 B3 B7 B2 -39.25(12)
B6 B3 B7 B2 -101.35(14)
B9 B3 B7 B2 -138.43(14)
C8 B3 B7 B4 -1.50(17)
B6 B3 B7 B4 -63.60(17)
B9 B3 B7 B4 -100.69(15)
B2 B3 B7 B4 37.74(13)
C8 B3 B7 B9 99.18(14)
B6 B3 B7 B9 37.08(13)
B2 B3 B7 B9 138.43(14)
N1 B2 B7 B3 -109.82(18)
C8 B2 B7 B3 39.04(12)
B4 B2 B7 B3 137.77(14)
B1 B2 B7 B3 100.38(14)
N1 B2 B7 B10 149.61(16)
C8 B2 B7 B10 -61.53(16)
B4 B2 B7 B10 37.20(13)
B1 B2 B7 B10 -0.18(18)
B3 B2 B7 B10 -100.57(15)
N1 B2 B7 B4 112.41(18)
C8 B2 B7 B4 -98.73(13)
B1 B2 B7 B4 -37.39(12)
B3 B2 B7 B4 -137.77(14)
N1 B2 B7 B9 -146.93(16)
C8 B2 B7 B9 1.93(17)
B4 B2 B7 B9 100.66(15)
B1 B2 B7 B9 63.27(17)
B3 B2 B7 B9 -37.11(13)
B1 B4 B7 B3 0.26(18)
B10 B4 B7 B3 100.33(15)
B5 B4 B7 B3 63.27(16)
B2 B4 B7 B3 -38.05(13)
B1 B4 B7 B10 -100.07(14)
B5 B4 B7 B10 -37.05(13)
B2 B4 B7 B10 -138.38(14)
B1 B4 B7 B2 38.31(12)
B10 B4 B7 B2 138.38(14)
B5 B4 B7 B2 101.32(14)
B1 B4 B7 B9 -62.87(17)
B10 B4 B7 B9 37.20(13)
B5 B4 B7 B9 0.15(17)
B2 B4 B7 B9 -101.18(15)
C10 C9 B8 B9 145.12(15)
C8 C9 B8 B9 0.42(18)
B5 C9 B8 B9 -102.58(15)
B1 C9 B8 B9 -66.25(17)
B6 C9 B8 B9 39.52(13)
C10 C9 B8 B5 -112.30(17)
C8 C9 B8 B5 103.00(14)
B1 C9 B8 B5 36.33(13)
B6 C9 B8 B5 142.10(14)
C10 C9 B8 B6 105.59(17)
C8 C9 B8 B6 -39.10(13)
B5 C9 B8 B6 -142.10(14)
B1 C9 B8 B6 -105.78(14)
C10 C9 B8 B10 -152.35(15)
C8 C9 B8 B10 62.95(16)
B5 C9 B8 B10 -40.05(13)
B1 C9 B8 B10 -3.72(17)
B6 C9 B8 B10 102.05(15)
B1 B5 B8 C9 -33.76(12)
B10 B5 B8 C9 -134.00(14)
B4 B5 B8 C9 -96.66(13)
C9 B5 B8 B9 97.13(14)
B1 B5 B8 B9 63.37(17)
B10 B5 B8 B9 -36.87(13)
B4 B5 B8 B9 0.47(18)
C9 B5 B8 B6 33.99(13)
B1 B5 B8 B6 0.23(19)
B10 B5 B8 B6 -100.01(15)
B4 B5 B8 B6 -62.67(17)
C9 B5 B8 B10 134.00(14)
B1 B5 B8 B10 100.24(15)
B4 B5 B8 B10 37.34(13)
C8 B6 B8 C9 35.80(11)
B9 B6 B8 C9 134.58(14)
B3 B6 B8 C9 96.49(14)
C8 B6 B8 B9 -98.78(14)
C9 B6 B8 B9 -134.58(14)
B3 B6 B8 B9 -38.09(14)
C8 B6 B8 B5 2.06(18)
C9 B6 B8 B5 -33.74(13)
B9 B6 B8 B5 100.84(16)
B3 B6 B8 B5 62.75(18)
C8 B6 B8 B10 -61.30(16)
C9 B6 B8 B10 -97.10(15)
B9 B6 B8 B10 37.48(14)
B3 B6 B8 B10 -0.61(19)
C8 B6 B9 B3 -39.41(12)
C9 B6 B9 B3 -98.70(14)
B8 B6 B9 B3 -137.47(15)
C8 B6 B9 B8 98.06(14)
C9 B6 B9 B8 38.77(12)
B3 B6 B9 B8 137.47(15)
C8 B6 B9 B10 60.48(17)
C9 B6 B9 B10 1.20(18)
B3 B6 B9 B10 99.90(15)
B8 B6 B9 B10 -37.58(14)
C8 B6 B9 B7 -2.50(18)
C9 B6 B9 B7 -61.78(16)
B3 B6 B9 B7 36.92(13)
B8 B6 B9 B7 -100.55(16)
C8 B3 B9 B6 40.11(13)
B7 B3 B9 B6 138.49(14)
B2 B3 B9 B6 101.15(14)
C8 B3 B9 B8 2.02(18)
B6 B3 B9 B8 -38.09(13)
B7 B3 B9 B8 100.40(16)
B2 B3 B9 B8 63.06(18)
C8 B3 B9 B10 -61.34(17)
B6 B3 B9 B10 -101.45(15)
B7 B3 B9 B10 37.05(13)
B2 B3 B9 B10 -0.30(18)
C8 B3 B9 B7 -98.38(14)
B6 B3 B9 B7 -138.49(14)
B2 B3 B9 B7 -37.34(13)
C9 B8 B9 B6 -39.54(13)
B5 B8 B9 B6 -101.32(15)
B10 B8 B9 B6 -138.05(15)
C9 B8 B9 B3 -1.52(18)
B5 B8 B9 B3 -63.30(18)
B6 B8 B9 B3 38.02(13)
B10 B8 B9 B3 -100.04(16)
C9 B8 B9 B10 98.51(15)
B5 B8 B9 B10 36.74(13)
B6 B8 B9 B10 138.05(15)
C9 B8 B9 B7 61.40(17)
B5 B8 B9 B7 -0.38(18)
B6 B8 B9 B7 100.94(15)
B10 B8 B9 B7 -37.11(13)
B3 B7 B9 B6 -37.14(13)
B10 B7 B9 B6 101.00(15)
B2 B7 B9 B6 0.37(19)
B4 B7 B9 B6 63.80(17)
B10 B7 B9 B3 138.14(14)
B2 B7 B9 B3 37.52(13)
B4 B7 B9 B3 100.94(14)
B3 B7 B9 B8 -100.80(15)
B10 B7 B9 B8 37.34(13)
B2 B7 B9 B8 -63.28(17)
B4 B7 B9 B8 0.14(18)
B3 B7 B9 B10 -138.14(14)
B2 B7 B9 B10 -100.63(15)
B4 B7 B9 B10 -37.20(13)
C9 B5 B10 B7 61.40(17)
B1 B5 B10 B7 -0.37(19)
B8 B5 B10 B7 100.75(15)
B4 B5 B10 B7 -37.63(13)
C9 B5 B10 B8 -39.35(12)
B1 B5 B10 B8 -101.12(14)
B4 B5 B10 B8 -138.38(14)
C9 B5 B10 B4 99.03(13)
B1 B5 B10 B4 37.26(13)
B8 B5 B10 B4 138.38(14)
C9 B5 B10 B9 -2.72(18)
B1 B5 B10 B9 -64.48(17)
B8 B5 B10 B9 36.63(13)
B4 B5 B10 B9 -101.75(15)
B3 B7 B10 B5 -63.67(18)
B2 B7 B10 B5 0.34(19)
B4 B7 B10 B5 37.52(13)
B9 B7 B10 B5 -100.86(15)
B3 B7 B10 B8 -0.14(18)
B2 B7 B10 B8 63.87(17)
B4 B7 B10 B8 101.05(15)
B9 B7 B10 B8 -37.34(14)
B3 B7 B10 B4 -101.20(14)
B2 B7 B10 B4 -37.18(13)
B9 B7 B10 B4 -138.39(14)
B3 B7 B10 B9 37.19(13)
B2 B7 B10 B9 101.21(15)
B4 B7 B10 B9 138.39(14)
C9 B8 B10 B5 39.58(12)
B9 B8 B10 B5 138.99(14)
B6 B8 B10 B5 101.80(15)
C9 B8 B10 B7 -61.75(17)
B9 B8 B10 B7 37.66(14)
B5 B8 B10 B7 -101.34(15)
B6 B8 B10 B7 0.46(19)
C9 B8 B10 B4 2.24(18)
B9 B8 B10 B4 101.65(15)
B5 B8 B10 B4 -37.35(13)
B6 B8 B10 B4 64.45(18)
C9 B8 B10 B9 -99.41(14)
B5 B8 B10 B9 -138.99(14)
B6 B8 B10 B9 -37.19(14)
B1 B4 B10 B5 -37.37(13)
B2 B4 B10 B5 -101.23(14)
B7 B4 B10 B5 -138.28(14)
B1 B4 B10 B7 100.91(14)
B5 B4 B10 B7 138.28(14)
B2 B4 B10 B7 37.05(12)
B1 B4 B10 B8 -0.13(18)
B5 B4 B10 B8 37.24(13)
B2 B4 B10 B8 -63.99(17)
B7 B4 B10 B8 -101.04(15)
B1 B4 B10 B9 63.27(17)
B5 B4 B10 B9 100.64(15)
B2 B4 B10 B9 -0.60(18)
B7 B4 B10 B9 -37.64(13)
B6 B9 B10 B5 0.96(19)
B3 B9 B10 B5 64.40(17)
B8 B9 B10 B5 -36.71(13)
B7 B9 B10 B5 101.47(15)
B6 B9 B10 B7 -100.51(15)
B3 B9 B10 B7 -37.06(13)
B8 B9 B10 B7 -138.18(14)
B6 B9 B10 B8 37.67(13)
B3 B9 B10 B8 101.11(15)
B7 B9 B10 B8 138.18(14)
B6 B9 B10 B4 -62.89(17)
B3 B9 B10 B4 0.55(19)
B8 B9 B10 B4 -100.56(15)
B7 B9 B10 B4 37.62(13)
